data_7233661
loop_
_publ_author_name
'Jian-Bing Jiang'
'Peng Huo'
'Peng Wang'
'Yin-Yin Wu'
'Guo-Qing Bian'
'Qin-Yu Zhu'
'Jie Dai'

_publ_section_title
;
 Synthesis and photocurrent responsive properties of CdS/Se clusters
 integrated with methylviologen
;
_journal_name_full 'Journal of Materials Chemistry C'
_journal_page_first 2528
_journal_page_last 2533
_journal_paper_doi 10.1039/C3TC32093F
_journal_volume 2
_journal_year 2014
_chemical_formula_sum 'C156 H134 Br4 Cd17 N2 S24 Se4'
_chemical_formula_weight 5352.75
_space_group_IT_number 167
_space_group_name_Hall '-R 3 2"c'
_space_group_name_H-M_alt 'R -3 c :H'
_symmetry_cell_setting hexagonal
_symmetry_space_group_name_Hall '-R 3 2"c'
_symmetry_space_group_name_H-M 'R -3 c :H'
_atom_sites_solution_primary direct
_atom_sites_solution_secondary difmap
_cell_angle_alpha 90.00
_cell_angle_beta 90.00
_cell_angle_gamma 120.00
_cell_formula_units_Z 12
_cell_length_a 27.3772(3)
_cell_length_b 27.3772(3)
_cell_length_c 87.5257(10)
_cell_measurement_reflns_used 49349
_cell_measurement_temperature 223(2)
_cell_measurement_theta_max 29.5103
_cell_measurement_theta_min 3.0509
_cell_volume 56812.5(11)
_computing_structure_refinement 'SHELXL-97 (Sheldrick, 1997)'
_computing_structure_solution 'SHELXS-97 (Sheldrick, 1990)'
_diffrn_ambient_temperature 223(2)
_diffrn_detector_area_resol_mean 10.4692
_diffrn_measured_fraction_theta_full 0.998
_diffrn_measured_fraction_theta_max 0.998
_diffrn_measurement_device_type 'Xcalibur, Atlas, Gemini'
_diffrn_measurement_method /w
_diffrn_radiation_monochromator graphite
_diffrn_radiation_source 'fine-focus sealed tube'
_diffrn_radiation_type MoK\a
_diffrn_radiation_wavelength 0.71073
_diffrn_reflns_av_R_equivalents 0.1185
_diffrn_reflns_av_sigmaI/netI 0.0533
_diffrn_reflns_limit_h_max 32
_diffrn_reflns_limit_h_min -32
_diffrn_reflns_limit_k_max 32
_diffrn_reflns_limit_k_min -32
_diffrn_reflns_limit_l_max 104
_diffrn_reflns_limit_l_min -104
_diffrn_reflns_number 172651
_diffrn_reflns_theta_full 25.00
_diffrn_reflns_theta_max 25.00
_diffrn_reflns_theta_min 3.06
_exptl_absorpt_coefficient_mu 3.779
_exptl_absorpt_correction_T_max 1.00000
_exptl_absorpt_correction_T_min 0.86499
_exptl_absorpt_correction_type multi-scan
_exptl_absorpt_process_details 'Jacobson, R. (1998) Private communication'
_exptl_crystal_colour 'dark red'
_exptl_crystal_density_diffrn 1.770
_exptl_crystal_density_method 'not measured'
_exptl_crystal_description block
_exptl_crystal_F_000 28080
_exptl_crystal_size_max 0.22
_exptl_crystal_size_mid 0.19
_exptl_crystal_size_min 0.18
_refine_diff_density_max 2.133
_refine_diff_density_min -1.885
_refine_diff_density_rms 0.200
_refine_ls_extinction_method none
_refine_ls_goodness_of_fit_ref 1.025
_refine_ls_matrix_type full
_refine_ls_number_parameters 494
_refine_ls_number_reflns 11117
_refine_ls_number_restraints 392
_refine_ls_restrained_S_all 1.020
_refine_ls_R_factor_all 0.1273
_refine_ls_R_factor_gt 0.0747
_refine_ls_shift/su_max 0.036
_refine_ls_shift/su_mean 0.001
_refine_ls_structure_factor_coef Fsqd
_refine_ls_weighting_details 'calc w=1/[\s^2^(Fo^2^)+(0.1391P)^2^+1252.5734P] where P=(Fo^2^+2Fc^2^)/3'
_refine_ls_weighting_scheme calc
_refine_ls_wR_factor_gt 0.2128
_refine_ls_wR_factor_ref 0.2598
_reflns_number_gt 6568
_reflns_number_total 11117
_reflns_threshold_expression >2sigma(I)
_cod_data_source_file J-Mater-Chem-C-2014-2-2528-1.cif
_cod_data_source_block 1
_cod_original_sg_symbol_H-M 'R -3 c'
_cod_database_code 7233661

loop_
_symmetry_equiv_pos_as_xyz
'x, y, z'
'-y, x-y, z'
'-x+y, -x, z'
'x-y, -y, -z+1/2'
'-x, -x+y, -z+1/2'
'y, x, -z+1/2'
'x+2/3, y+1/3, z+1/3'
'-y+2/3, x-y+1/3, z+1/3'
'-x+y+2/3, -x+1/3, z+1/3'
'x-y+2/3, -y+1/3, -z+5/6'
'-x+2/3, -x+y+1/3, -z+5/6'
'y+2/3, x+1/3, -z+5/6'
'x+1/3, y+2/3, z+2/3'
'-y+1/3, x-y+2/3, z+2/3'
'-x+y+1/3, -x+2/3, z+2/3'
'x-y+1/3, -y+2/3, -z+7/6'
'-x+1/3, -x+y+2/3, -z+7/6'
'y+1/3, x+2/3, -z+7/6'
'-x, -y, -z'
'y, -x+y, -z'
'x-y, x, -z'
'-x+y, y, z-1/2'
'x, x-y, z-1/2'
'-y, -x, z-1/2'
'-x+2/3, -y+1/3, -z+1/3'
'y+2/3, -x+y+1/3, -z+1/3'
'x-y+2/3, x+1/3, -z+1/3'
'-x+y+2/3, y+1/3, z-1/6'
'x+2/3, x-y+1/3, z-1/6'
'-y+2/3, -x+1/3, z-1/6'
'-x+1/3, -y+2/3, -z+2/3'
'y+1/3, -x+y+2/3, -z+2/3'
'x-y+1/3, x+2/3, -z+2/3'
'-x+y+1/3, y+2/3, z+1/6'
'x+1/3, x-y+2/3, z+1/6'
'-y+1/3, -x+2/3, z+1/6'

loop_
_atom_site_label
_atom_site_type_symbol
_atom_site_fract_x
_atom_site_fract_y
_atom_site_fract_z
_atom_site_U_iso_or_equiv
_atom_site_adp_type
_atom_site_occupancy
_atom_site_symmetry_multiplicity
_atom_site_calc_flag
_atom_site_refinement_flags
_atom_site_disorder_assembly
_atom_site_disorder_group
C19 C -0.0625(4) 0.0515(4) 0.20289(12) 0.065(3) Uani 1 1 d . . .
C23 C -0.0524(6) 0.1131(6) 0.22404(14) 0.105(5) Uani 1 1 d . . .
C24 C -0.0507(5) 0.1034(5) 0.20816(14) 0.087(4) Uani 1 1 d . . .
C22 C -0.0627(7) 0.0703(8) 0.23411(14) 0.132(7) Uani 1 1 d . . .
C20 C -0.0738(5) 0.0066(6) 0.21306(15) 0.099(4) Uani 1 1 d . . .
C21 C -0.0707(6) 0.0205(6) 0.22897(15) 0.115(5) Uani 1 1 d . . .
C7 C 0.27394(12) 0.27434(13) 0.14846(5) 0.165(4) Uani 1 1 d GU . .
C8 C 0.26249(13) 0.30117(14) 0.13667(5) 0.196(5) Uani 1 1 d GU . .
C9 C 0.30644(14) 0.34277(14) 0.12814(5) 0.224(6) Uani 1 1 d GU . .
C10 C 0.36185(14) 0.35754(15) 0.13140(5) 0.228(6) Uani 1 1 d GU . .
C11 C 0.37330(12) 0.33072(15) 0.14319(5) 0.208(6) Uani 1 1 d GU . .
C12 C 0.32934(12) 0.28912(15) 0.15172(5) 0.188(5) Uani 1 1 d GU . .
C31 C 0.22817(17) 0.18834(18) 0.10302(5) 0.215(6) Uani 1 1 d GU . .
C32 C 0.23497(19) 0.2097(2) 0.08828(4) 0.258(7) Uani 1 1 d GU . .
C33 C 0.2887(2) 0.2419(2) 0.08219(5) 0.282(7) Uani 1 1 d GU . .
C34 C 0.33572(19) 0.2528(2) 0.09082(5) 0.280(7) Uani 1 1 d GU . .
C35 C 0.32892(16) 0.23143(19) 0.10556(5) 0.270(7) Uani 1 1 d GU . .
C36 C 0.27515(16) 0.19920(17) 0.11166(5) 0.246(7) Uani 1 1 d GU . .
C44 C 0.1490(3) 0.0578(3) 0.05140(5) 0.245(6) Uani 1 1 d GU . .
C45 C 0.1989(3) 0.0702(3) 0.04401(5) 0.259(6) Uani 1 1 d GU . .
C46 C 0.2458(3) 0.1238(3) 0.04517(5) 0.271(6) Uani 1 1 d GU . .
C47 C 0.2429(3) 0.1651(3) 0.05373(5) 0.266(7) Uani 1 1 d GU . .
C48 C 0.1931(3) 0.1527(3) 0.06113(5) 0.229(6) Uani 1 1 d GU . .
C43 C 0.1461(3) 0.0990(3) 0.05996(5) 0.193(5) Uani 1 1 d GU . .
C15 C 0.0393(2) 0.3641(2) 0.12268(8) 0.205(5) Uani 1 1 d GU . .
C16 C 0.0333(2) 0.3833(2) 0.13688(8) 0.216(5) Uani 1 1 d GU . .
C17 C 0.0461(2) 0.3638(2) 0.15010(7) 0.198(5) Uani 1 1 d GU . .
C18 C 0.06501(18) 0.3253(2) 0.14911(7) 0.196(5) Uani 1 1 d GU . .
C13 C 0.07100(17) 0.3062(2) 0.13491(6) 0.187(5) Uani 1 1 d GU . .
C14 C 0.0581(2) 0.3256(2) 0.12169(7) 0.207(5) Uani 1 1 d GU . .
C2 C 0.0893(2) 0.2319(2) 0.21172(5) 0.122(4) Uani 1 1 d GU . .
C3 C 0.1163(2) 0.2396(3) 0.22571(5) 0.152(5) Uani 1 1 d GU . .
C4 C 0.1640(2) 0.2343(2) 0.22677(5) 0.156(5) Uani 1 1 d GU . .
C5 C 0.1848(2) 0.2212(2) 0.21386(4) 0.146(5) Uani 1 1 d GU . .
C6 C 0.15783(18) 0.21356(19) 0.19987(5) 0.111(4) Uani 1 1 d GU . .
C1 C 0.11006(18) 0.2189(2) 0.19881(5) 0.100(3) Uani 1 1 d GU . .
C25 C 0.26868(17) 0.10380(16) 0.14364(6) 0.080(3) Uani 1 1 d GU . .
C28 C 0.38498(17) 0.1587(2) 0.13973(6) 0.109(3) Uani 1 1 d GU . .
C26 C 0.30116(19) 0.07673(18) 0.14731(6) 0.075(4) Uani 0.469(5) 1 d PGU A 1
C27 C 0.35566(19) 0.1015(2) 0.14561(7) 0.090(5) Uani 0.469(5) 1 d PGU A 1
C29 C 0.35377(15) 0.18321(18) 0.13321(6) 0.109(5) Uani 0.469(5) 1 d PGU A 1
C30 C 0.29946(15) 0.15688(16) 0.13649(5) 0.096(5) Uani 0.469(5) 1 d PGU A 1
C26B C 0.29142(19) 0.07824(18) 0.13196(6) 0.106(5) Uani 0.531(5) 1 d PGU A 2
C27B C 0.35132(19) 0.1053(2) 0.13048(6) 0.113(5) Uani 0.531(5) 1 d PGU A 2
C29B C 0.36696(15) 0.17842(19) 0.14954(6) 0.111(6) Uani 0.531(5) 1 d PGU A 2
C30B C 0.30517(15) 0.15070(16) 0.15285(5) 0.099(5) Uani 0.531(5) 1 d PGU A 2
C39 C -0.0618(2) 0.2128(3) 0.07583(7) 0.362(5) Uani 1 1 d GU . .
C41 C -0.0612(2) 0.2419(3) 0.10181(8) 0.353(5) Uani 1 1 d GU . .
C42 C -0.03504(18) 0.2120(3) 0.10644(7) 0.343(5) Uani 1 1 d GU . .
C37 C -0.02226(19) 0.1825(3) 0.09576(7) 0.338(4) Uani 1 1 d GU . .
C38 C -0.0356(2) 0.1829(3) 0.08045(7) 0.356(5) Uani 1 1 d GU . .
C40 C -0.0745(2) 0.2423(3) 0.08651(8) 0.349(5) Uani 1 1 d GU . .
Br2 Br 0.0000 0.0000 0.03111(7) 0.335(5) Uani 1 3 d S A .
Cd1 Cd 0.14570(3) 0.26389(3) 0.161128(10) 0.0682(2) Uani 1 1 d . . .
Cd2 Cd 0.03873(3) 0.10051(3) 0.175548(8) 0.05261(18) Uani 1 1 d . . .
Cd3 Cd 0.16534(2) 0.13987(3) 0.140524(9) 0.0589(2) Uani 1 1 d . . .
Cd4 Cd 0.01905(3) 0.16058(3) 0.131187(9) 0.0577(2) Uani 1 1 d . . .
Cd5 Cd 0.0000 0.0000 0.136315(12) 0.0454(3) Uani 1 3 d S . .
Cd6 Cd 0.10519(3) 0.06852(3) 0.098138(9) 0.0664(2) Uani 1 1 d . . .
Cd7 Cd 0.0000 0.0000 0.059665(18) 0.0926(5) Uani 1 3 d S . .
S1 S 0.07156(10) 0.20281(10) 0.18140(3) 0.0642(7) Uani 1 1 d . A .
S6 S 0.16000(11) 0.16069(11) 0.11233(3) 0.0737(9) Uani 1 1 d . A .
S2 S 0.21259(10) 0.22495(11) 0.15792(4) 0.0761(9) Uani 1 1 d . A .
S7 S 0.00475(12) 0.14068(12) 0.10277(3) 0.0801(9) Uani 1 1 d U A .
S8 S 0.09066(16) 0.08322(17) 0.07033(4) 0.1102(14) Uani 1 1 d U A .
S3 S 0.09525(13) 0.26037(11) 0.13624(4) 0.1040(12) Uani 1 1 d . A .
S4 S -0.06450(9) 0.04117(9) 0.18285(3) 0.0551(6) Uani 1 1 d . A .
S5 S 0.19567(9) 0.06915(10) 0.14756(3) 0.0648(7) Uani 1 1 d . . .
Se1 Se 0.05778(3) 0.10295(3) 0.145951(10) 0.0426(2) Uani 1 1 d . A .
Se2 Se 0.0000 0.0000 0.106606(18) 0.0511(4) Uani 1 3 d S . .
Br1 Br 0.20760(15) 0.37547(12) 0.16899(4) 0.1074(13) Uani 0.469(5) 1 d P A 1
Br1B Br 0.19856(15) 0.36584(13) 0.17180(6) 0.1336(17) Uani 0.531(5) 1 d P A 2

loop_
_atom_site_aniso_label
_atom_site_aniso_U_11
_atom_site_aniso_U_22
_atom_site_aniso_U_33
_atom_site_aniso_U_23
_atom_site_aniso_U_13
_atom_site_aniso_U_12
C19 0.064(4) 0.076(5) 0.063(6) -0.011(5) -0.003(5) 0.042(4)
C23 0.128(8) 0.124(9) 0.061(7) -0.022(6) 0.011(7) 0.062(7)
C24 0.083(6) 0.089(7) 0.090(8) -0.014(6) 0.002(6) 0.043(5)
C22 0.145(11) 0.177(14) 0.049(7) -0.016(8) 0.016(8) 0.062(10)
C20 0.099(7) 0.116(8) 0.079(8) 0.025(7) 0.010(7) 0.051(6)
C21 0.165(10) 0.146(10) 0.055(7) -0.022(7) -0.027(7) 0.094(8)
C7 0.041(4) 0.119(7) 0.326(9) -0.024(7) 0.003(7) 0.033(5)
C8 0.067(6) 0.157(8) 0.336(10) 0.006(8) 0.022(7) 0.034(6)
C9 0.096(6) 0.172(9) 0.361(10) 0.029(8) 0.007(8) 0.034(7)
C10 0.084(6) 0.174(9) 0.377(10) 0.023(8) 0.014(8) 0.028(7)
C11 0.051(6) 0.170(9) 0.358(10) 0.002(8) 0.008(7) 0.022(6)
C12 0.050(5) 0.141(8) 0.342(10) -0.020(8) 0.006(7) 0.026(6)
C31 0.094(6) 0.243(9) 0.260(8) 0.165(7) 0.044(7) 0.048(7)
C32 0.130(7) 0.280(10) 0.272(8) 0.167(8) 0.061(7) 0.033(9)
C33 0.135(8) 0.313(10) 0.287(9) 0.148(9) 0.072(7) 0.030(9)
C34 0.125(7) 0.307(10) 0.299(9) 0.144(9) 0.079(8) 0.027(9)
C35 0.101(7) 0.308(10) 0.309(9) 0.140(9) 0.063(8) 0.034(9)
C36 0.093(7) 0.278(10) 0.295(9) 0.146(9) 0.053(7) 0.039(8)
C44 0.186(7) 0.249(8) 0.239(10) -0.050(8) 0.081(8) 0.065(8)
C45 0.176(8) 0.279(8) 0.273(10) -0.051(8) 0.092(8) 0.079(7)
C46 0.189(8) 0.288(9) 0.265(10) -0.045(8) 0.086(8) 0.066(7)
C47 0.186(8) 0.269(8) 0.264(10) -0.025(9) 0.075(8) 0.055(8)
C48 0.179(8) 0.228(8) 0.229(10) -0.014(8) 0.058(8) 0.062(8)
C43 0.163(7) 0.201(7) 0.175(8) -0.017(7) 0.048(6) 0.059(6)
C15 0.240(8) 0.156(7) 0.250(8) 0.076(7) 0.043(8) 0.122(6)
C16 0.237(9) 0.169(7) 0.239(9) 0.058(6) 0.059(8) 0.098(6)
C17 0.236(8) 0.160(7) 0.246(8) 0.054(7) 0.068(8) 0.136(6)
C18 0.238(8) 0.161(7) 0.233(8) 0.039(7) 0.083(8) 0.132(6)
C13 0.246(8) 0.135(7) 0.216(8) 0.057(6) 0.041(8) 0.123(6)
C14 0.258(9) 0.142(7) 0.242(8) 0.082(7) 0.036(8) 0.116(6)
C2 0.165(6) 0.127(6) 0.088(6) -0.047(5) -0.015(5) 0.083(5)
C3 0.184(7) 0.161(8) 0.094(6) -0.053(7) -0.011(6) 0.073(6)
C4 0.163(7) 0.173(8) 0.101(7) -0.034(7) -0.039(6) 0.060(7)
C5 0.130(6) 0.176(8) 0.104(7) -0.030(7) -0.042(6) 0.056(6)
C6 0.110(5) 0.139(7) 0.089(6) -0.034(6) -0.040(5) 0.066(5)
C1 0.127(5) 0.099(6) 0.084(6) -0.040(5) -0.028(5) 0.065(5)
C25 0.063(4) 0.071(4) 0.110(6) 0.003(4) 0.000(4) 0.037(3)
C28 0.069(4) 0.101(5) 0.147(6) 0.006(5) 0.003(5) 0.035(4)
C26 0.061(6) 0.072(6) 0.110(9) -0.003(7) 0.004(7) 0.046(5)
C27 0.066(6) 0.086(7) 0.120(10) -0.012(7) 0.003(8) 0.039(6)
C29 0.068(7) 0.100(8) 0.153(10) 0.020(8) 0.013(8) 0.038(6)
C30 0.071(6) 0.076(7) 0.145(10) 0.020(7) 0.021(8) 0.039(6)
C26B 0.067(7) 0.092(8) 0.143(9) -0.012(7) 0.014(7) 0.028(6)
C27B 0.070(6) 0.106(8) 0.155(10) -0.004(7) 0.018(8) 0.038(7)
C29B 0.064(7) 0.106(8) 0.138(9) -0.016(7) -0.005(7) 0.025(7)
C30B 0.055(6) 0.099(8) 0.128(9) -0.023(7) -0.015(7) 0.027(6)
C39 0.406(8) 0.341(8) 0.439(8) 0.174(7) -0.033(8) 0.262(6)
C41 0.387(8) 0.333(7) 0.439(8) 0.172(8) -0.022(9) 0.255(6)
C42 0.380(8) 0.321(8) 0.423(8) 0.184(6) -0.028(8) 0.247(6)
C37 0.396(7) 0.289(6) 0.419(9) 0.184(6) -0.028(7) 0.239(5)
C38 0.407(9) 0.322(8) 0.437(9) 0.165(8) -0.029(9) 0.256(6)
C40 0.390(9) 0.335(8) 0.441(9) 0.180(7) -0.036(8) 0.271(6)
Br2 0.442(7) 0.442(7) 0.120(4) 0.000 0.000 0.221(4)
Cd1 0.0590(3) 0.0500(3) 0.0896(5) -0.0071(3) -0.0159(4) 0.0227(3)
Cd2 0.0593(3) 0.0473(3) 0.0487(4) -0.0046(3) -0.0004(3) 0.0247(2)
Cd3 0.0417(3) 0.0546(3) 0.0769(5) -0.0035(3) -0.0008(3) 0.0214(2)
Cd4 0.0569(3) 0.0471(3) 0.0679(4) 0.0012(3) -0.0150(3) 0.0251(2)
Cd5 0.0442(3) 0.0442(3) 0.0479(6) 0.000 0.000 0.02211(17)
Cd6 0.0602(4) 0.0740(4) 0.0572(4) 0.0102(3) 0.0065(3) 0.0278(3)
Cd7 0.1112(7) 0.1112(7) 0.0555(8) 0.000 0.000 0.0556(4)
S1 0.0713(12) 0.0530(11) 0.0724(16) -0.0109(11) -0.0068(12) 0.0341(9)
S6 0.0688(14) 0.0661(14) 0.0753(18) 0.0085(13) 0.0016(13) 0.0255(11)
S2 0.0550(12) 0.0655(13) 0.104(2) -0.0165(14) -0.0195(13) 0.0274(10)
S7 0.0887(16) 0.0745(15) 0.0660(17) 0.0015(13) -0.0151(14) 0.0325(13)
S8 0.111(2) 0.125(2) 0.0673(19) 0.0265(18) -0.0061(18) 0.039(2)
S3 0.0959(18) 0.0481(13) 0.138(3) 0.0082(15) -0.0605(18) 0.0133(13)
S4 0.0581(11) 0.0592(11) 0.0454(12) 0.0002(10) 0.0002(10) 0.0274(9)
S5 0.0512(10) 0.0620(12) 0.0828(18) 0.0044(12) 0.0028(12) 0.0295(9)
Se1 0.0405(3) 0.0416(4) 0.0456(5) -0.0004(3) -0.0025(3) 0.0205(3)
Se2 0.0549(5) 0.0549(5) 0.0434(8) 0.000 0.000 0.0275(3)
Br1 0.118(2) 0.0472(13) 0.129(2) -0.0219(14) -0.0579(18) 0.0202(14)
Br1B 0.108(2) 0.0491(13) 0.236(5) -0.0364(19) -0.051(2) 0.0339(13)

loop_
_atom_type_symbol
_atom_type_description
_atom_type_scat_dispersion_real
_atom_type_scat_dispersion_imag
_atom_type_scat_source
C C 0.0033 0.0016 'International Tables Vol C Tables 4.2.6.8 and 6.1.1.4'
Br Br -0.2901 2.4595 'International Tables Vol C Tables 4.2.6.8 and 6.1.1.4'
Cd Cd -0.8075 1.2024 'International Tables Vol C Tables 4.2.6.8 and 6.1.1.4'
Se Se -0.0929 2.2259 'International Tables Vol C Tables 4.2.6.8 and 6.1.1.4'
S S 0.1246 0.1234 'International Tables Vol C Tables 4.2.6.8 and 6.1.1.4'

loop_
_geom_angle_atom_site_label_1
_geom_angle_atom_site_label_2
_geom_angle_atom_site_label_3
_geom_angle
_geom_angle_site_symmetry_1
_geom_angle_site_symmetry_3
C24 C19 C20 121.5(11) . .
C24 C19 S4 118.1(9) . .
C20 C19 S4 120.3(9) . .
C22 C23 C24 118.5(13) . .
C19 C24 C23 120.8(12) . .
C21 C22 C23 120.6(12) . .
C19 C20 C21 114.8(13) . .
C22 C21 C20 123.4(14) . .
C8 C7 C12 120.0 . .
C8 C7 S2 112.12(16) . .
C12 C7 S2 127.86(16) . .
C9 C8 C7 120.0 . .
C10 C9 C8 120.0 . .
C9 C10 C11 120.0 . .
C12 C11 C10 120.0 . .
C11 C12 C7 120.0 . .
C36 C31 C32 120.0 . .
C36 C31 S6 119.50(16) . .
C32 C31 S6 118.99(16) . .
C33 C32 C31 120.0 . .
C32 C33 C34 120.0 . .
C33 C34 C35 120.0 . .
C34 C35 C36 120.0 . .
C35 C36 C31 120.0 . .
C43 C44 C45 120.0 . .
C46 C45 C44 120.0 . .
C45 C46 C47 120.0 . .
C48 C47 C46 120.0 . .
C43 C48 C47 120.0 . .
C44 C43 C48 120.0 . .
C44 C43 S8 120.5(2) . .
C48 C43 S8 119.1(2) . .
C16 C15 C14 120.0 . .
C15 C16 C17 120.0 . .
C16 C17 C18 120.0 . .
C13 C18 C17 120.0 . .
C18 C13 C14 120.0 . .
C18 C13 S3 112.4(2) . .
C14 C13 S3 127.5(2) . .
C13 C14 C15 120.0 . .
C1 C2 C3 120.0 . .
C4 C3 C2 120.0 . .
C5 C4 C3 120.0 . .
C4 C5 C6 120.0 . .
C1 C6 C5 120.0 . .
C6 C1 C2 120.0 . .
C6 C1 S1 120.26(15) . .
C2 C1 S1 119.49(15) . .
C30 C25 C30B 62.1 . .
C30 C25 C26 115.0 . .
C30B C25 C26 90.1 . .
C30 C25 C26B 90.3 . .
C30B C25 C26B 121.9 . .
C26 C25 C26B 54.7 . .
C30 C25 S5 124.93(15) . .
C30B C25 S5 118.15(16) . .
C26 C25 S5 120.08(15) . .
C26B C25 S5 119.49(16) . .
C29B C28 C29 67.3 . .
C29B C28 C27 95.7 . .
C29 C28 C27 120.4 . .
C29B C28 C27B 127.4 . .
C29 C28 C27B 91.3 . .
C27 C28 C27B 53.6 . .
C27 C26 C25 122.9 . .
C26 C27 C28 118.4 . .
C30 C29 C28 115.3 . .
C29 C30 C25 126.1 . .
C27B C26B C25 116.5 . .
C26B C27B C28 116.0 . .
C28 C29B C30B 120.5 . .
C25 C30B C29B 117.1 . .
C38 C39 C40 120.0 . .
C40 C41 C42 120.0 . .
C37 C42 C41 120.0 . .
C42 C37 C38 120.0 . .
C42 C37 S7 117.0(2) . .
C38 C37 S7 122.7(2) . .
C39 C38 C37 120.0 . .
C41 C40 C39 120.0 . .
S2 Cd1 S3 112.17(12) . .
S2 Cd1 S1 107.50(9) . .
S3 Cd1 S1 109.05(10) . .
S2 Cd1 Br1B 111.00(11) . .
S3 Cd1 Br1B 110.38(13) . .
S1 Cd1 Br1B 106.53(13) . .
S2 Cd1 Br1 108.69(11) . .
S3 Cd1 Br1 106.12(11) . .
S1 Cd1 Br1 113.40(10) . .
Br1B Cd1 Br1 6.96(16) . .
S1 Cd2 S4 108.86(9) . .
S1 Cd2 S4 116.72(8) . 3
S4 Cd2 S4 118.24(11) . 3
S1 Cd2 Se1 102.40(7) . .
S4 Cd2 Se1 113.99(6) . .
S4 Cd2 Se1 94.85(6) 3 .
S2 Cd3 S5 110.19(9) . .
S2 Cd3 S6 115.85(10) . .
S5 Cd3 S6 118.84(10) . .
S2 Cd3 Se1 101.74(7) . .
S5 Cd3 Se1 113.16(6) . .
S6 Cd3 Se1 94.72(7) . .
S3 Cd4 S7 111.19(11) . .
S3 Cd4 S5 114.73(12) . 2
S7 Cd4 S5 117.17(10) . 2
S3 Cd4 Se1 101.57(8) . .
S7 Cd4 Se1 114.67(9) . .
S5 Cd4 Se1 95.53(6) 2 .
Se1 Cd5 Se1 109.92(3) 3 .
Se1 Cd5 Se1 109.92(3) 3 2
Se1 Cd5 Se1 109.92(3) . 2
Se1 Cd5 Se2 109.02(3) 3 .
Se1 Cd5 Se2 109.02(3) . .
Se1 Cd5 Se2 109.02(3) 2 .
S6 Cd6 S8 112.12(12) . .
S6 Cd6 S7 116.10(11) . 3
S8 Cd6 S7 114.54(13) . 3
S6 Cd6 Se2 117.67(8) . .
S8 Cd6 Se2 100.42(9) . .
S7 Cd6 Se2 93.88(8) 3 .
Br2 Cd7 S8 111.36(8) . 3
Br2 Cd7 S8 111.36(8) . .
S8 Cd7 S8 107.51(9) 3 .
Br2 Cd7 S8 111.36(8) . 2
S8 Cd7 S8 107.51(9) 3 2
S8 Cd7 S8 107.51(9) . 2
C1 S1 Cd2 106.6(2) . .
C1 S1 Cd1 104.58(16) . .
Cd2 S1 Cd1 107.87(10) . .
C31 S6 Cd6 99.73(18) . .
C31 S6 Cd3 111.39(19) . .
Cd6 S6 Cd3 108.92(10) . .
C7 S2 Cd3 106.13(19) . .
C7 S2 Cd1 109.93(19) . .
Cd3 S2 Cd1 107.89(10) . .
C37 S7 Cd4 105.9(2) . .
C37 S7 Cd6 108.5(2) . 2
Cd4 S7 Cd6 110.16(11) . 2
C43 S8 Cd6 112.2(3) . .
C43 S8 Cd7 113.1(2) . .
Cd6 S8 Cd7 111.62(13) . .
C13 S3 Cd4 112.0(2) . .
C13 S3 Cd1 115.8(3) . .
Cd4 S3 Cd1 109.29(12) . .
C19 S4 Cd2 102.2(3) . .
C19 S4 Cd2 112.8(3) . 2
Cd2 S4 Cd2 109.55(10) . 2
C25 S5 Cd3 104.93(17) . .
C25 S5 Cd4 111.46(19) . 3
Cd3 S5 Cd4 109.24(10) . 3
Cd5 Se1 Cd3 108.45(4) . .
Cd5 Se1 Cd2 106.69(4) . .
Cd3 Se1 Cd2 110.85(4) . .
Cd5 Se1 Cd4 106.38(3) . .
Cd3 Se1 Cd4 112.87(3) . .
Cd2 Se1 Cd4 111.27(4) . .
Cd5 Se2 Cd6 106.32(4) . 3
Cd5 Se2 Cd6 106.32(4) . .
Cd6 Se2 Cd6 112.43(3) 3 .
Cd5 Se2 Cd6 106.32(4) . 2
Cd6 Se2 Cd6 112.43(3) 3 2
Cd6 Se2 Cd6 112.43(3) . 2

loop_
_geom_bond_atom_site_label_1
_geom_bond_atom_site_label_2
_geom_bond_distance
_geom_bond_site_symmetry_2
C19 C24 1.368(16) .
C19 C20 1.422(17) .
C19 S4 1.773(10) .
C23 C22 1.38(2) .
C23 C24 1.421(17) .
C22 C21 1.35(2) .
C20 C21 1.435(18) .
C7 C8 1.3900 .
C7 C12 1.3900 .
C7 S2 1.750(4) .
C8 C9 1.3900 .
C9 C10 1.3900 .
C10 C11 1.3900 .
C11 C12 1.3900 .
C31 C36 1.3901 .
C31 C32 1.3901 .
C31 S6 1.819(5) .
C32 C33 1.3899 .
C33 C34 1.3899 .
C34 C35 1.3899 .
C35 C36 1.3899 .
C44 C43 1.3899 .
C44 C45 1.3901 .
C45 C46 1.3899 .
C46 C47 1.3902 .
C47 C48 1.3901 .
C48 C43 1.3900 .
C43 S8 1.632(7) .
C15 C16 1.3900 .
C15 C14 1.3901 .
C16 C17 1.3900 .
C17 C18 1.3900 .
C18 C13 1.3899 .
C13 C14 1.3901 .
C13 S3 1.692(5) .
C2 C1 1.3900 .
C2 C3 1.3901 .
C3 C4 1.3900 .
C4 C5 1.3896 .
C5 C6 1.3902 .
C6 C1 1.3899 .
C1 S1 1.778(6) .
C25 C30 1.4101 .
C25 C30B 1.4190 .
C25 C26 1.4501 .
C25 C26B 1.5361 .
C25 S5 1.765(5) .
C28 C29B 1.2408 .
C28 C29 1.4425 .
C28 C27 1.4491 .
C28 C27B 1.5148 .
C26 C27 1.3024 .
C29 C30 1.3195 .
C26B C27B 1.4282 .
C29B C30B 1.4959 .
C39 C38 1.3900 .
C39 C40 1.3900 .
C41 C40 1.3897 .
C41 C42 1.3900 .
C42 C37 1.3900 .
C37 C38 1.3900 .
C37 S7 1.755(6) .
Br2 Cd7 2.499(6) .
Cd1 S2 2.553(3) .
Cd1 S3 2.555(4) .
Cd1 S1 2.583(3) .
Cd1 Br1B 2.592(3) .
Cd1 Br1 2.739(3) .
Cd2 S1 2.529(2) .
Cd2 S4 2.539(2) .
Cd2 S4 2.559(2) 3
Cd2 Se1 2.6367(11) .
Cd3 S2 2.531(3) .
Cd3 S5 2.535(3) .
Cd3 S6 2.553(3) .
Cd3 Se1 2.6346(10) .
Cd4 S3 2.512(3) .
Cd4 S7 2.534(3) .
Cd4 S5 2.550(3) 2
Cd4 Se1 2.6376(11) .
Cd5 Se1 2.5882(8) 3
Cd5 Se1 2.5882(8) .
Cd5 Se1 2.5882(8) 2
Cd5 Se2 2.6003(19) .
Cd6 S6 2.525(3) .
Cd6 S8 2.530(3) .
Cd6 S7 2.566(3) 3
Cd6 Se2 2.6380(8) .
Cd7 S8 2.563(4) 3
Cd7 S8 2.563(4) .
Cd7 S8 2.563(4) 2
S7 Cd6 2.566(3) 2
S4 Cd2 2.559(2) 2
S5 Cd4 2.550(3) 3
Se2 Cd6 2.6380(8) 3
Se2 Cd6 2.6380(8) 2
